data_7208783
loop_
_publ_author_name
'Zhang, Deng'
'Lu, Yun'
'Chen, Lei'
'Cai, Hu'
'Zhu, Dunru'
'Xu, Yan'

_publ_section_title
;
 A series of new rare earth sulfates based on lanthanide contraction and
 dual organic-amine templating effects
;
_journal_issue 20
_journal_name_full CrystEngComm
_journal_page_first 6627
_journal_paper_doi 10.1039/c2ce25937k
_journal_volume 14
_journal_year 2012
_chemical_formula_moiety '[H3N(CH2)2NH3]5[Dy2(SO4)8]'
_chemical_formula_sum 'C10 H50 Dy2 N10 O32 S8'
_chemical_formula_weight 1404.08
_chemical_name_systematic
;
?
;
_space_group_IT_number 2
_symmetry_cell_setting triclinic
_symmetry_space_group_name_Hall '-P 1'
_symmetry_space_group_name_H-M 'P -1'
_atom_sites_solution_hydrogens geom
_atom_sites_solution_primary direct
_atom_sites_solution_secondary difmap
_audit_creation_method SHELXL-97
_cell_angle_alpha 99.102(2)
_cell_angle_beta 92.703(3)
_cell_angle_gamma 115.764(2)
_cell_formula_units_Z 1
_cell_length_a 8.7260(18)
_cell_length_b 9.828(2)
_cell_length_c 13.475(3)
_cell_measurement_reflns_used 1848
_cell_measurement_temperature 296(2)
_cell_measurement_theta_max 23.34
_cell_measurement_theta_min 2.54
_cell_volume 1018.9(4)
_computing_cell_refinement 'SAINT (Bruker, 2005)'
_computing_data_collection 'APEX2 (Bruker, 2005)'
_computing_data_reduction SAINT
_computing_molecular_graphics SHELXTL
_computing_publication_material SHELXTL
_computing_structure_refinement 'SHELXL-97 (Sheldrick, 1997)'
_computing_structure_solution 'SHELXS-97 (Sheldrick, 1990)'
_diffrn_ambient_temperature 296(2)
_diffrn_measured_fraction_theta_full 0.986
_diffrn_measured_fraction_theta_max 0.986
_diffrn_measurement_device_type 'Bruker Apex2 CCD'
_diffrn_measurement_method '\w scans'
_diffrn_radiation_monochromator graphite
_diffrn_radiation_source 'fine-focus sealed tube'
_diffrn_radiation_type MoK\a
_diffrn_radiation_wavelength 0.71073
_diffrn_reflns_av_R_equivalents 0.0631
_diffrn_reflns_av_sigmaI/netI 0.0757
_diffrn_reflns_limit_h_max 10
_diffrn_reflns_limit_h_min -9
_diffrn_reflns_limit_k_max 11
_diffrn_reflns_limit_k_min -11
_diffrn_reflns_limit_l_max 16
_diffrn_reflns_limit_l_min -16
_diffrn_reflns_number 7183
_diffrn_reflns_theta_full 25.02
_diffrn_reflns_theta_max 25.02
_diffrn_reflns_theta_min 1.54
_exptl_absorpt_coefficient_mu 4.165
_exptl_absorpt_correction_T_max 0.6348
_exptl_absorpt_correction_T_min 0.5554
_exptl_absorpt_correction_type multi-scan
_exptl_absorpt_process_details '(SADABS; Sheldrick, 2003)'
_exptl_crystal_colour colorless
_exptl_crystal_density_diffrn 2.288
_exptl_crystal_density_meas ?
_exptl_crystal_density_method 'not measured'
_exptl_crystal_description block
_exptl_crystal_F_000 696
_exptl_crystal_size_max 0.16
_exptl_crystal_size_mid 0.13
_exptl_crystal_size_min 0.12
_refine_diff_density_max 1.967
_refine_diff_density_min -1.708
_refine_diff_density_rms 0.202
_refine_ls_extinction_method none
_refine_ls_goodness_of_fit_ref 1.012
_refine_ls_hydrogen_treatment 'riding model'
_refine_ls_matrix_type full
_refine_ls_number_parameters 280
_refine_ls_number_reflns 3546
_refine_ls_number_restraints 0
_refine_ls_restrained_S_all 1.012
_refine_ls_R_factor_all 0.0541
_refine_ls_R_factor_gt 0.0428
_refine_ls_shift/su_max 0.000
_refine_ls_shift/su_mean 0.000
_refine_ls_structure_factor_coef Fsqd
_refine_ls_weighting_details 'calc w=1/[\s^2^(Fo^2^)+(0.0536P)^2^+0.0000P] where P=(Fo^2^+2Fc^2^)/3'
_refine_ls_weighting_scheme calc
_refine_ls_wR_factor_gt 0.0984
_refine_ls_wR_factor_ref 0.1029
_reflns_number_gt 3004
_reflns_number_total 3546
_reflns_threshold_expression >2sigma(I)
_cod_data_source_file c2ce25937k.txt
_cod_data_source_block zd-49
_cod_depositor_comments
;
The following automatic conversions were performed:

'_exptl_crystal_density_meas' value 'not measured' was changed to '?'
- the value is perceived as not measured.

Automatic conversion script
Id: cif_fix_values 3008 2015-01-20 13:52:24Z robertas 
;
_cod_original_cell_volume 1018.8(4)
_cod_original_sg_symbol_H-M P-1
_cod_database_code 7208783

loop_
_symmetry_equiv_pos_as_xyz
'x, y, z'
'-x, -y, -z'

loop_
_atom_site_label
_atom_site_type_symbol
_atom_site_fract_x
_atom_site_fract_y
_atom_site_fract_z
_atom_site_U_iso_or_equiv
_atom_site_adp_type
_atom_site_occupancy
_atom_site_symmetry_multiplicity
_atom_site_calc_flag
_atom_site_refinement_flags
Dy1 Dy -0.85344(4) 0.18164(4) 0.20858(3) 0.01823(13) Uani 1 1 d .
S1 S -0.9661(2) -0.0527(2) 0.34248(14) 0.0245(4) Uani 1 1 d .
S2 S -0.5064(2) 0.3414(2) 0.34433(14) 0.0243(4) Uani 1 1 d .
S3 S -0.7634(2) 0.0143(2) -0.02592(14) 0.0202(4) Uani 1 1 d .
S4 S -0.8615(3) 0.4792(2) 0.19557(15) 0.0253(4) Uani 1 1 d .
O1 O -0.5589(6) 0.2305(6) 0.2433(4) 0.0275(12) Uani 1 1 d .
O2 O -0.8821(6) -0.0548(6) 0.2470(4) 0.0246(12) Uani 1 1 d .
O3 O -0.7873(7) 0.1286(6) 0.0473(4) 0.0313(13) Uani 1 1 d .
O4 O -0.5882(7) 0.0846(7) -0.0498(4) 0.0328(13) Uani 1 1 d .
O5 O -0.9911(7) 0.0886(6) 0.3495(4) 0.0289(13) Uani 1 1 d .
O6 O -0.7477(7) 0.4179(6) 0.1493(4) 0.0304(13) Uani 1 1 d .
O7 O -0.9748(7) 0.3576(6) 0.2485(4) 0.0349(14) Uani 1 1 d .
O8 O -0.6640(7) 0.3575(6) 0.3610(4) 0.0339(14) Uani 1 1 d .
O9 O -0.8801(7) -0.0222(7) -0.1195(4) 0.0368(14) Uani 1 1 d .
O10 O -1.1290(7) -0.1881(6) 0.3286(5) 0.0350(14) Uani 1 1 d .
O11 O -0.7620(8) 0.6244(6) 0.2663(5) 0.0428(16) Uani 1 1 d .
O12 O -0.8016(8) -0.1225(7) 0.0153(5) 0.0449(16) Uani 1 1 d .
O13 O -0.4596(8) 0.2742(7) 0.4215(4) 0.0422(16) Uani 1 1 d .
O14 O -0.9627(8) 0.4993(7) 0.1152(5) 0.0459(17) Uani 1 1 d .
O15 O -0.3660(8) 0.4859(7) 0.3361(5) 0.0459(17) Uani 1 1 d .
N5 N -0.5729(8) 0.9173(7) 0.2200(5) 0.0306(16) Uani 1 1 d .
H5C H -0.5519 0.9422 0.1597 0.046 Uiso 1 1 calc R
H5D H -0.6342 0.9616 0.2485 0.046 Uiso 1 1 calc R
H5E H -0.6316 0.8154 0.2123 0.046 Uiso 1 1 calc R
N2 N -0.1117(8) 0.6896(7) 0.0871(5) 0.0283(15) Uani 1 1 d .
H2C H -0.0619 0.7833 0.1263 0.042 Uiso 1 1 calc R
H2D H -0.1305 0.6973 0.0232 0.042 Uiso 1 1 calc R
H2E H -0.0433 0.6443 0.0910 0.042 Uiso 1 1 calc R
N1 N -0.3262(9) 0.3232(8) 0.0975(5) 0.0341(17) Uani 1 1 d .
H1C H -0.3865 0.2301 0.0587 0.051 Uiso 1 1 calc R
H1D H -0.3476 0.3197 0.1613 0.051 Uiso 1 1 calc R
H1E H -0.2148 0.3529 0.0948 0.051 Uiso 1 1 calc R
N3 N 0.9104(9) 0.6429(8) 0.4932(6) 0.0368(18) Uani 1 1 d .
H3C H 0.9627 0.7424 0.4902 0.055 Uiso 1 1 calc R
H3D H 0.8582 0.6315 0.5486 0.055 Uiso 1 1 calc R
H3E H 0.8331 0.5910 0.4386 0.055 Uiso 1 1 calc R
O16 O -0.8569(8) -0.0459(8) 0.4277(5) 0.0488(17) Uani 1 1 d .
N4 N -0.4411(10) 0.7776(9) 0.3924(5) 0.0410(19) Uani 1 1 d .
H4C H -0.4548 0.7605 0.4551 0.061 Uiso 1 1 calc R
H4D H -0.3441 0.7761 0.3760 0.061 Uiso 1 1 calc R
H4E H -0.5293 0.7046 0.3492 0.061 Uiso 1 1 calc R
C2 C -0.2785(11) 0.5955(9) 0.1221(7) 0.034(2) Uani 1 1 d .
H2A H -0.3500 0.6481 0.1202 0.041 Uiso 1 1 calc R
H2B H -0.2566 0.5892 0.1921 0.041 Uiso 1 1 calc R
C1 C -0.3758(11) 0.4349(9) 0.0606(6) 0.033(2) Uani 1 1 d .
H1A H -0.4977 0.4011 0.0627 0.040 Uiso 1 1 calc R
H1B H -0.3552 0.4361 -0.0094 0.040 Uiso 1 1 calc R
C3 C 1.0396(11) 0.5821(9) 0.4967(7) 0.034(2) Uani 1 1 d .
H3A H 1.0964 0.5949 0.4363 0.041 Uiso 1 1 calc R
H3B H 1.1259 0.6412 0.5550 0.041 Uiso 1 1 calc R
C5 C -0.4098(10) 0.9711(11) 0.2853(7) 0.040(2) Uani 1 1 d .
H5A H -0.3478 1.0824 0.2943 0.048 Uiso 1 1 calc R
H5B H -0.3406 0.9278 0.2516 0.048 Uiso 1 1 calc R
C4 C -0.4327(12) 0.9280(11) 0.3875(7) 0.044(2) Uani 1 1 d .
H4A H -0.3380 1.0061 0.4363 0.053 Uiso 1 1 calc R
H4B H -0.5375 0.9291 0.4077 0.053 Uiso 1 1 calc R

loop_
_atom_site_aniso_label
_atom_site_aniso_U_11
_atom_site_aniso_U_22
_atom_site_aniso_U_33
_atom_site_aniso_U_23
_atom_site_aniso_U_13
_atom_site_aniso_U_12
Dy1 0.0190(2) 0.0129(2) 0.0185(2) 0.00224(14) 0.00139(14) 0.00373(15)
S1 0.0250(11) 0.0191(10) 0.0239(10) 0.0076(8) 0.0034(8) 0.0039(9)
S2 0.0196(10) 0.0219(10) 0.0220(10) 0.0052(8) -0.0005(8) 0.0008(8)
S3 0.0174(10) 0.0189(10) 0.0200(9) -0.0001(8) 0.0023(8) 0.0054(8)
S4 0.0278(11) 0.0147(10) 0.0317(11) 0.0036(8) 0.0012(9) 0.0085(9)
O1 0.022(3) 0.029(3) 0.029(3) -0.001(2) 0.000(2) 0.011(3)
O2 0.023(3) 0.024(3) 0.029(3) 0.009(2) 0.010(2) 0.010(2)
O3 0.028(3) 0.036(3) 0.025(3) -0.002(3) 0.007(2) 0.012(3)
O4 0.021(3) 0.045(4) 0.029(3) 0.003(3) 0.007(2) 0.014(3)
O5 0.036(3) 0.016(3) 0.030(3) 0.004(2) 0.009(3) 0.007(3)
O6 0.035(3) 0.028(3) 0.035(3) 0.016(3) 0.017(3) 0.016(3)
O7 0.030(3) 0.031(3) 0.049(4) 0.013(3) 0.018(3) 0.015(3)
O8 0.028(3) 0.028(3) 0.030(3) -0.013(3) -0.005(3) 0.006(3)
O9 0.024(3) 0.048(4) 0.024(3) -0.004(3) -0.001(2) 0.006(3)
O10 0.029(3) 0.016(3) 0.048(4) 0.003(3) 0.013(3) 0.000(3)
O11 0.053(4) 0.019(3) 0.044(4) 0.000(3) 0.003(3) 0.008(3)
O12 0.061(4) 0.030(3) 0.052(4) 0.018(3) 0.020(3) 0.022(3)
O13 0.036(4) 0.052(4) 0.032(3) 0.020(3) 0.001(3) 0.010(3)
O14 0.049(4) 0.026(3) 0.062(4) 0.008(3) -0.012(3) 0.018(3)
O15 0.036(4) 0.033(4) 0.047(4) 0.015(3) -0.004(3) -0.006(3)
N5 0.034(4) 0.027(4) 0.034(4) 0.006(3) 0.006(3) 0.017(3)
N2 0.025(4) 0.016(3) 0.036(4) 0.006(3) 0.003(3) 0.003(3)
N1 0.030(4) 0.029(4) 0.036(4) 0.001(3) 0.007(3) 0.009(3)
N3 0.034(4) 0.030(4) 0.043(5) 0.004(3) 0.001(3) 0.012(4)
O16 0.054(4) 0.056(4) 0.035(4) 0.016(3) -0.005(3) 0.022(4)
N4 0.046(5) 0.053(5) 0.031(4) 0.016(4) 0.009(4) 0.026(4)
C2 0.038(5) 0.030(5) 0.037(5) 0.006(4) 0.008(4) 0.017(4)
C1 0.035(5) 0.026(5) 0.032(5) 0.004(4) 0.001(4) 0.010(4)
C3 0.030(5) 0.021(4) 0.043(5) 0.001(4) 0.000(4) 0.006(4)
C5 0.021(5) 0.050(6) 0.044(6) 0.020(5) 0.003(4) 0.008(4)
C4 0.037(5) 0.054(6) 0.038(5) 0.005(5) -0.005(4) 0.020(5)

loop_
_atom_type_symbol
_atom_type_description
_atom_type_scat_dispersion_real
_atom_type_scat_dispersion_imag
_atom_type_scat_source
C C 0.0033 0.0016 'International Tables Vol C Tables 4.2.6.8 and 6.1.1.4'
H H 0.0000 0.0000 'International Tables Vol C Tables 4.2.6.8 and 6.1.1.4'
N N 0.0061 0.0033 'International Tables Vol C Tables 4.2.6.8 and 6.1.1.4'
O O 0.0106 0.0060 'International Tables Vol C Tables 4.2.6.8 and 6.1.1.4'
S S 0.1246 0.1234 'International Tables Vol C Tables 4.2.6.8 and 6.1.1.4'
Dy Dy -0.1892 4.4098 'International Tables Vol C Tables 4.2.6.8 and 6.1.1.4'

loop_
_geom_angle_atom_site_label_1
_geom_angle_atom_site_label_2
_geom_angle_atom_site_label_3
_geom_angle
_geom_angle_site_symmetry_1
_geom_angle_site_symmetry_3
O9 Dy1 O3 78.00(19) 2_355 .
O9 Dy1 O2 81.4(2) 2_355 .
O3 Dy1 O2 93.42(18) . .
O9 Dy1 O6 107.5(2) 2_355 .
O3 Dy1 O6 73.86(19) . .
O2 Dy1 O6 162.04(17) . .
O9 Dy1 O5 83.27(19) 2_355 .
O3 Dy1 O5 148.76(19) . .
O2 Dy1 O5 58.93(17) . .
O6 Dy1 O5 136.29(18) . .
O9 Dy1 O7 83.8(2) 2_355 .
O3 Dy1 O7 120.81(19) . .
O2 Dy1 O7 138.67(17) . .
O6 Dy1 O7 59.01(17) . .
O5 Dy1 O7 81.17(17) . .
O9 Dy1 O1 147.2(2) 2_355 .
O3 Dy1 O1 78.26(18) . .
O2 Dy1 O1 77.78(17) . .
O6 Dy1 O1 87.08(18) . .
O5 Dy1 O1 106.65(18) . .
O7 Dy1 O1 128.07(19) . .
O9 Dy1 O8 152.32(19) 2_355 .
O3 Dy1 O8 129.31(18) . .
O2 Dy1 O8 99.02(19) . .
O6 Dy1 O8 80.40(19) . .
O5 Dy1 O8 73.72(18) . .
O7 Dy1 O8 77.74(19) . .
O1 Dy1 O8 57.24(18) . .
O9 Dy1 S4 96.78(16) 2_355 .
O3 Dy1 S4 97.87(14) . .
O2 Dy1 S4 167.96(12) . .
O6 Dy1 S4 29.38(13) . .
O5 Dy1 S4 109.07(13) . .
O7 Dy1 S4 29.64(13) . .
O1 Dy1 S4 108.57(13) . .
O8 Dy1 S4 77.00(14) . .
O9 Dy1 S1 82.64(15) 2_355 .
O3 Dy1 S1 122.39(14) . .
O2 Dy1 S1 29.79(12) . .
O6 Dy1 S1 162.99(14) . .
O5 Dy1 S1 29.20(13) . .
O7 Dy1 S1 110.06(13) . .
O1 Dy1 S1 91.38(13) . .
O8 Dy1 S1 84.52(14) . .
S4 Dy1 S1 138.25(6) . .
O9 Dy1 S2 169.18(15) 2_355 .
O3 Dy1 S2 104.70(14) . .
O2 Dy1 S2 87.92(13) . .
O6 Dy1 S2 83.29(14) . .
O5 Dy1 S2 89.62(14) . .
O7 Dy1 S2 103.21(15) . .
O1 Dy1 S2 28.98(13) . .
O8 Dy1 S2 28.27(13) . .
S4 Dy1 S2 93.23(5) . .
S1 Dy1 S2 87.17(5) . .
O16 S1 O10 110.9(4) . .
O16 S1 O5 112.7(4) . .
O10 S1 O5 110.7(3) . .
O16 S1 O2 110.4(3) . .
O10 S1 O2 109.1(3) . .
O5 S1 O2 102.6(3) . .
O16 S1 Dy1 122.9(3) . .
O10 S1 Dy1 126.1(3) . .
O5 S1 Dy1 51.6(2) . .
O2 S1 Dy1 51.14(19) . .
O15 S2 O13 111.3(4) . .
O15 S2 O8 111.7(4) . .
O13 S2 O8 111.9(3) . .
O15 S2 O1 109.6(3) . .
O13 S2 O1 109.6(3) . .
O8 S2 O1 102.4(3) . .
O15 S2 Dy1 125.3(3) . .
O13 S2 Dy1 123.3(3) . .
O8 S2 Dy1 51.9(2) . .
O1 S2 Dy1 50.5(2) . .
O12 S3 O4 112.3(4) . .
O12 S3 O3 109.8(3) . .
O4 S3 O3 108.2(3) . .
O12 S3 O9 110.8(4) . .
O4 S3 O9 107.9(3) . .
O3 S3 O9 107.7(3) . .
O11 S4 O14 110.6(4) . .
O11 S4 O6 110.8(4) . .
O14 S4 O6 108.8(4) . .
O11 S4 O7 111.3(4) . .
O14 S4 O7 110.4(4) . .
O6 S4 O7 104.7(3) . .
O11 S4 Dy1 125.0(3) . .
O14 S4 Dy1 124.3(3) . .
O6 S4 Dy1 52.0(2) . .
O7 S4 Dy1 52.7(2) . .
S2 O1 Dy1 100.5(3) . .
S1 O2 Dy1 99.1(2) . .
S3 O3 Dy1 144.5(3) . .
S1 O5 Dy1 99.2(3) . .
S4 O6 Dy1 98.6(2) . .
S4 O7 Dy1 97.7(3) . .
S2 O8 Dy1 99.8(3) . .
S3 O9 Dy1 146.1(3) . 2_355
C5 N5 H5C 109.5 . .
C5 N5 H5D 109.5 . .
H5C N5 H5D 109.5 . .
C5 N5 H5E 109.5 . .
H5C N5 H5E 109.5 . .
H5D N5 H5E 109.5 . .
C2 N2 H2C 109.5 . .
C2 N2 H2D 109.5 . .
H2C N2 H2D 109.5 . .
C2 N2 H2E 109.5 . .
H2C N2 H2E 109.5 . .
H2D N2 H2E 109.5 . .
C1 N1 H1C 109.5 . .
C1 N1 H1D 109.5 . .
H1C N1 H1D 109.5 . .
C1 N1 H1E 109.5 . .
H1C N1 H1E 109.5 . .
H1D N1 H1E 109.5 . .
C3 N3 H3C 109.5 . .
C3 N3 H3D 109.5 . .
H3C N3 H3D 109.5 . .
C3 N3 H3E 109.5 . .
H3C N3 H3E 109.5 . .
H3D N3 H3E 109.5 . .
C4 N4 H4C 109.5 . .
C4 N4 H4D 109.5 . .
H4C N4 H4D 109.5 . .
C4 N4 H4E 109.5 . .
H4C N4 H4E 109.5 . .
H4D N4 H4E 109.5 . .
N2 C2 C1 114.3(7) . .
N2 C2 H2A 108.7 . .
C1 C2 H2A 108.7 . .
N2 C2 H2B 108.7 . .
C1 C2 H2B 108.7 . .
H2A C2 H2B 107.6 . .
N1 C1 C2 112.7(7) . .
N1 C1 H1A 109.1 . .
C2 C1 H1A 109.1 . .
N1 C1 H1B 109.1 . .
C2 C1 H1B 109.1 . .
H1A C1 H1B 107.8 . .
C3 C3 N3 111.9(9) 2_766 .
C3 C3 H3A 109.2 2_766 .
N3 C3 H3A 109.2 . .
C3 C3 H3B 109.2 2_766 .
N3 C3 H3B 109.2 . .
H3A C3 H3B 107.9 . .
N5 C5 C4 113.2(7) . .
N5 C5 H5A 108.9 . .
C4 C5 H5A 108.9 . .
N5 C5 H5B 108.9 . .
C4 C5 H5B 108.9 . .
H5A C5 H5B 107.7 . .
N4 C4 C5 114.8(8) . .
N4 C4 H4A 108.6 . .
C5 C4 H4A 108.6 . .
N4 C4 H4B 108.6 . .
C5 C4 H4B 108.6 . .
H4A C4 H4B 107.5 . .

loop_
_geom_bond_atom_site_label_1
_geom_bond_atom_site_label_2
_geom_bond_distance
_geom_bond_site_symmetry_2
Dy1 O9 2.297(5) 2_355
Dy1 O3 2.313(5) .
Dy1 O2 2.371(5) .
Dy1 O6 2.382(5) .
Dy1 O5 2.386(5) .
Dy1 O7 2.398(5) .
Dy1 O1 2.408(5) .
Dy1 O8 2.452(5) .
Dy1 S4 2.9876(19) .
Dy1 S1 3.0065(18) .
Dy1 S2 3.069(2) .
S1 O16 1.431(6) .
S1 O10 1.441(5) .
S1 O5 1.486(5) .
S1 O2 1.512(5) .
S2 O15 1.443(6) .
S2 O13 1.447(6) .
S2 O8 1.475(6) .
S2 O1 1.512(6) .
S3 O12 1.446(6) .
S3 O4 1.455(5) .
S3 O3 1.467(5) .
S3 O9 1.475(6) .
S4 O11 1.454(6) .
S4 O14 1.457(6) .
S4 O6 1.482(5) .
S4 O7 1.491(5) .
O9 Dy1 2.297(5) 2_355
N5 C5 1.469(10) .
N5 H5C 0.8900 .
N5 H5D 0.8900 .
N5 H5E 0.8900 .
N2 C2 1.493(9) .
N2 H2C 0.8900 .
N2 H2D 0.8900 .
N2 H2E 0.8900 .
N1 C1 1.485(10) .
N1 H1C 0.8900 .
N1 H1D 0.8900 .
N1 H1E 0.8900 .
N3 C3 1.490(10) .
N3 H3C 0.8900 .
N3 H3D 0.8900 .
N3 H3E 0.8900 .
N4 C4 1.460(11) .
N4 H4C 0.8900 .
N4 H4D 0.8900 .
N4 H4E 0.8900 .
C2 C1 1.501(12) .
C2 H2A 0.9700 .
C2 H2B 0.9700 .
C1 H1A 0.9700 .
C1 H1B 0.9700 .
C3 C3 1.473(15) 2_766
C3 H3A 0.9700 .
C3 H3B 0.9700 .
C5 C4 1.502(11) .
C5 H5A 0.9700 .
C5 H5B 0.9700 .
C4 H4A 0.9700 .
C4 H4B 0.9700 .
